data_4316561
loop_
_publ_author_name
'Yuji Kikukawa'
'Kazuya Yamaguchi'
'Noritaka Mizuno'

_publ_contact_author_address
;
Department of Applied Chemistry, School of Engineering
The University of Tokyo
7-3-1 Hongo, Bunkyo-ku, Tokyo 113-8656 (Japan)
;
_publ_contact_author_email tmizuno@mail.ecc.u-tokyo.ac.jp
_publ_contact_author_fax (+)81-3-5841-7220
_publ_contact_author_name 'Noritaka Mizuno'
_publ_contact_author_phone (+)81-3-5841-7272
_publ_section_title
;
 Sandwich-Type Zinc-Containing Polyoxometalates with a Hexaprismane Core
 [{Zn2W(O)O3}2]4+ Synthesized by Thermally Induced Isomerization of a
 Metastable Polyoxometalate
;
_journal_name_full 'Inorganic Chemistry'
_journal_page_first 8194
_journal_page_last 8196
_journal_paper_doi 10.1021/ic101419a
_journal_volume 49
_journal_year 2010
_chemical_formula_moiety 'C128 N8 O74 Si2 W20 Zn4'
_chemical_formula_sum 'C128 N8 O74 Si2 W20 Zn4'
_chemical_formula_weight 6828.02
_space_group_IT_number 15
_symmetry_cell_setting monoclinic
_symmetry_space_group_name_Hall '-C 2yc'
_symmetry_space_group_name_H-M 'C 1 2/c 1'
_audit_conform_dict_location ftp://ftp.iucr.org/pub/cif_core.dic
_audit_conform_dict_name cif_core.dic
_audit_conform_dict_version 2.3
_audit_creation_date 2010-08-11T13:31:11-00:00
_audit_creation_method 'WinGX routine CIF_UPDATE'
_cell_angle_alpha 90
_cell_angle_beta 119.0360(10)
_cell_angle_gamma 90
_cell_formula_units_Z 4
_cell_length_a 34.7252(4)
_cell_length_b 26.3949(5)
_cell_length_c 27.7763(6)
_cell_measurement_reflns_used 0
_cell_measurement_temperature 153
_cell_measurement_theta_max 0
_cell_measurement_theta_min 0
_cell_volume 22259.1(7)
_computing_molecular_graphics 'Ortep-3 for Windows (Farrugia, 1997)'
_computing_publication_material 'WinGX publication routines (Farrugia, 1999)'
_computing_structure_refinement 'SHELXL-97 (Sheldrick, 1997)'
_computing_structure_solution 'SHELXS-86 (Sheldrick, 1986)'
_diffrn_ambient_temperature 153
_diffrn_detector_area_resol_mean 28.5714
_diffrn_measured_fraction_theta_full 0.992
_diffrn_measured_fraction_theta_max 0.992
_diffrn_measurement_details
;
scan:
    Number of images: 360
               Slice: -110.0000 - 70.0000
         Image width: 0.5000
            Exp time: 5.0000
       Rotation axis: Omega
               Omega: 0.0000
                 Chi: 45.0000
                 Phi: 0.0000
                 XTD: 45.4809
              2theta: -20.7688
scan:
    Number of images: 360
               Slice: -110.0000 - 70.0000
         Image width: 0.5000
            Exp time: 5.0000
       Rotation axis: Omega
               Omega: 0.0000
                 Chi: 45.0000
                 Phi: 90.0000
                 XTD: 45.4809
              2theta: -20.7688

;
_diffrn_measurement_device 'Rigaku MicroMax-007'
_diffrn_measurement_device_details
;
AFC10: Fixed Chi 2 circle
;
_diffrn_measurement_method dtprofit.ref
_diffrn_radiation_detector Saturn70
_diffrn_radiation_monochromator 'Graphite Monochromator'
_diffrn_radiation_source 'Rotating Anode'
_diffrn_radiation_type MoK\a
_diffrn_radiation_wavelength 0.7107
_diffrn_reflns_av_R_equivalents 0
_diffrn_reflns_limit_h_max 48
_diffrn_reflns_limit_h_min 0
_diffrn_reflns_limit_k_max 36
_diffrn_reflns_limit_k_min 0
_diffrn_reflns_limit_l_max 33
_diffrn_reflns_limit_l_min -38
_diffrn_reflns_number 30608
_diffrn_reflns_theta_full 29.44
_diffrn_reflns_theta_max 29.44
_diffrn_reflns_theta_min 1.02
_diffrn_source_current 100.0000
_diffrn_source_power 5.000
_diffrn_source_voltage 50.0000
_exptl_absorpt_coefficient_mu 10.784
_exptl_absorpt_correction_type none
_exptl_crystal_colour colorless
_exptl_crystal_density_diffrn 2.037
_exptl_crystal_density_method 'not measured'
_exptl_crystal_description block
_exptl_crystal_F_000 12176
_exptl_crystal_size_max 0.2
_exptl_crystal_size_mid 0.1
_exptl_crystal_size_min 0.1
_platon_squeeze_details
;
;
_refine_diff_density_max 3.095
_refine_diff_density_min -3.757
_refine_ls_extinction_method none
_refine_ls_goodness_of_fit_ref 1.054
_refine_ls_hydrogen_treatment none
_refine_ls_matrix_type full
_refine_ls_number_parameters 707
_refine_ls_number_reflns 30608
_refine_ls_number_restraints 91
_refine_ls_restrained_S_all 1.054
_refine_ls_R_factor_gt 0.0777
_refine_ls_shift/su_max 0.001
_refine_ls_structure_factor_coef Fsqd
_refine_ls_weighting_details 'calc w=1/[\s^2^(Fo^2^)+(0.1390P)^2^+0.0000P] where P=(Fo^2^+2Fc^2^)/3'
_refine_ls_weighting_scheme calc
_refine_ls_wR_factor_ref 0.2444
_reflns_number_gt 15815
_reflns_number_total 30608
_reflns_threshold_expression >2sigma(I)
_cod_data_source_file ic101419a_si_003.cif
_cod_data_source_block squeeze
_cod_database_code 4316561

loop_
_symmetry_equiv_pos_as_xyz
'x, y, z'
'-x, y, -z+1/2'
'x+1/2, y+1/2, z'
'-x+1/2, y+1/2, -z+1/2'
'-x, -y, -z'
'x, -y, z-1/2'
'-x+1/2, -y+1/2, -z'
'x+1/2, -y+1/2, z-1/2'

loop_
_atom_site_label
_atom_site_type_symbol
_atom_site_fract_x
_atom_site_fract_y
_atom_site_fract_z
_atom_site_U_iso_or_equiv
_atom_site_adp_type
_atom_site_occupancy
_atom_site_calc_flag
_atom_site_refinement_flags
_atom_site_disorder_group
_atom_site_disorder_assembly
W1 W 0.245253(17) 0.193233(18) 0.076838(18) 0.04351(13) Uani 1 d . . .
W2 W 0.308453(19) 0.07563(2) 0.13627(2) 0.05260(15) Uani 1 d . . .
W3 W 0.185241(19) 0.07334(2) 0.05963(2) 0.05373(15) Uani 1 d . . .
W4 W 0.366615(19) 0.08588(2) 0.06818(2) 0.05517(16) Uani 1 d . . .
W5 W 0.131742(18) 0.09260(2) -0.07731(2) 0.05105(15) Uani 1 d . . .
W6 W 0.30747(2) -0.01986(2) 0.05695(3) 0.06745(19) Uani 1 d . . .
W7 W 0.18395(2) -0.01809(2) -0.02420(2) 0.06409(18) Uani 1 d . . .
W8 W 0.25507(2) 0.13731(2) -0.12759(2) 0.06240(18) Uani 1 d . . .
W9 W 0.19363(2) 0.03208(2) -0.13963(2) 0.06113(17) Uani 1 d . . .
W10 W 0.30432(2) 0.02684(2) -0.06853(3) 0.06830(19) Uani 1 d . . .
Zn1 Zn 0.30168(5) 0.19319(5) 0.00540(5) 0.0439(3) Uani 1 d . . .
Zn2 Zn 0.20046(5) 0.19867(5) -0.05773(5) 0.0425(3) Uani 1 d . . .
Si1 Si 0.24905(12) 0.09266(12) -0.00704(12) 0.0452(8) Uani 1 d . . .
O1 O 0.3024(3) 0.2276(3) 0.0799(3) 0.0440(18) Uiso 1 d . . .
O2 O 0.2136(3) 0.2359(3) 0.0164(3) 0.0481(19) Uiso 1 d . . .
O3 O 0.2960(3) 0.1710(3) -0.0655(3) 0.053(2) Uiso 1 d . . .
O4 O 0.2080(3) 0.1726(3) -0.1203(3) 0.055(2) Uiso 1 d . . .
O5 O 0.3508(3) 0.1512(3) 0.0526(3) 0.053(2) Uiso 1 d . . .
O6 O 0.1507(3) 0.1573(3) -0.0726(3) 0.050(2) Uiso 1 d . . .
O7 O 0.2502(2) 0.1530(3) 0.0025(3) 0.0422(18) Uiso 1 d . . .
O8 O 0.2448(3) 0.2271(3) 0.1288(3) 0.054(2) Uiso 1 d . . .
O9 O 0.2909(3) 0.1447(3) 0.1179(3) 0.0472(19) Uiso 1 d . . .
O10 O 0.2030(3) 0.1460(3) 0.0640(3) 0.0448(18) Uiso 1 d . . .
O11 O 0.3261(3) 0.0759(4) 0.2055(4) 0.070(3) Uiso 1 d . . .
O12 O 0.1651(3) 0.0736(3) 0.1038(4) 0.067(3) Uiso 1 d . . .
O13 O 0.2465(3) 0.0645(3) 0.1082(3) 0.052(2) Uiso 1 d . . .
O14 O 0.3618(3) 0.0891(3) 0.1358(3) 0.055(2) Uiso 1 d . . .
O15 O 0.1343(3) 0.0926(3) -0.0063(3) 0.054(2) Uiso 1 d . . .
O16 O 0.3124(3) 0.0051(4) 0.1253(4) 0.066(2) Uiso 1 d . . .
O17 O 0.1771(3) 0.0049(4) 0.0399(4) 0.063(2) Uiso 1 d . . .
O18 O 0.4217(4) 0.0885(4) 0.0936(4) 0.076(3) Uiso 1 d . . .
O19 O 0.0763(3) 0.0990(3) -0.1197(4) 0.062(2) Uiso 1 d . . .
O20 O 0.3237(4) -0.0808(4) 0.0737(5) 0.089(3) Uiso 1 d . . .
O21 O 0.1656(4) -0.0794(4) -0.0281(5) 0.083(3) Uiso 1 d . . .
O22 O 0.2448(3) -0.0261(3) 0.0256(4) 0.057(2) Uiso 1 d . . .
O23 O 0.3622(4) 0.0110(4) 0.0788(4) 0.080(3) Uiso 1 d . . .
O24 O 0.1323(3) 0.0177(3) -0.0666(4) 0.061(2) Uiso 1 d . . .
O25 O 0.2924(3) 0.0685(3) 0.0444(3) 0.049(2) Uiso 1 d . . .
O26 O 0.2043(3) 0.0706(3) -0.0100(3) 0.050(2) Uiso 1 d . . .
O27 O 0.2508(3) 0.0789(3) -0.0631(3) 0.049(2) Uiso 1 d . . .
O28 O 0.3457(3) 0.0670(3) -0.0065(4) 0.058(2) Uiso 1 d . . .
O29 O 0.1529(3) 0.0727(3) -0.1274(3) 0.053(2) Uiso 1 d . . .
O30 O 0.2982(3) -0.0152(4) -0.0184(4) 0.076(3) Uiso 1 d . . .
O31 O 0.1964(3) -0.0128(4) -0.0830(4) 0.067(3) Uiso 1 d . . .
O32 O 0.2563(3) 0.1658(4) -0.1808(4) 0.066(2) Uiso 1 d . . .
O33 O 0.1584(3) 0.0002(4) -0.1974(4) 0.072(3) Uiso 1 d . . .
O34 O 0.3397(4) -0.0088(4) -0.0823(4) 0.080(3) Uiso 1 d . . .
O35 O 0.2067(3) 0.0878(3) -0.1709(3) 0.054(2) Uiso 1 d . . .
O36 O 0.2973(3) 0.0833(4) -0.1144(4) 0.073(3) Uiso 1 d . . .
O37 O 0.2503(3) 0.0001(4) -0.1217(4) 0.079(3) Uiso 1 d . . .
C101 C 0.0993(6) 0.7605(6) 0.4834(7) 0.081(5) Uiso 1 d . . .
C102 C 0.0587(7) 0.7631(7) 0.4280(8) 0.097(6) Uiso 1 d D . .
C103 C 0.078(2) 0.757(4) 0.392(2) 0.090(5) Uiso 0.28(3) d PD . .
C104 C 0.037(2) 0.779(3) 0.351(3) 0.090(5) Uiso 0.28(3) d PD . .
C153 C 0.0680(9) 0.7540(14) 0.3821(8) 0.090(5) Uiso 0.72(3) d PD . .
C154 C 0.0341(9) 0.7582(10) 0.3245(11) 0.090(5) Uiso 0.72(3) d PD . .
C105 C 0.1361(7) 0.7572(9) 0.5865(9) 0.099(4) Uiso 0.741(11) d PD . .
C106 C 0.1353(9) 0.7531(9) 0.6422(9) 0.099(4) Uiso 0.741(11) d PD . .
C107 C 0.1819(8) 0.7670(10) 0.6898(10) 0.099(4) Uiso 0.741(11) d PD . .
C108 C 0.1813(9) 0.7545(9) 0.7484(11) 0.099(4) Uiso 0.741(11) d PD . .
C155 C 0.077(2) 0.784(3) 0.569(2) 0.099(4) Uiso 0.260(11) d PD . .
C156 C 0.100(2) 0.794(3) 0.6324(18) 0.099(4) Uiso 0.260(11) d PD . .
C157 C 0.115(2) 0.804(3) 0.695(2) 0.099(4) Uiso 0.260(11) d PD . .
C158 C 0.146(2) 0.834(3) 0.754(2) 0.099(4) Uiso 0.260(11) d PD . .
C109 C 0.0590(8) 0.8021(9) 0.5331(10) 0.111(7) Uiso 1 d . . .
C110 C 0.0785(15) 0.8442(18) 0.5447(18) 0.099(5) Uiso 0.488(18) d P . .
C111 C 0.0406(13) 0.8918(14) 0.5316(17) 0.099(5) Uiso 0.488(18) d PD . .
C112 C 0.0490(14) 0.9403(13) 0.5053(17) 0.099(5) Uiso 0.488(18) d PD . .
C160 C 0.0697(15) 0.8544(16) 0.5190(18) 0.099(5) Uiso 0.512(18) d P . .
C161 C 0.0266(12) 0.8953(14) 0.4846(17) 0.099(5) Uiso 0.512(18) d PD . .
C162 C 0.0535(12) 0.9354(13) 0.4707(17) 0.099(5) Uiso 0.512(18) d PD . .
C113 C 0.071(2) 0.705(3) 0.549(2) 0.098(4) Uiso 0.42(2) d P . .
C114 C 0.085(2) 0.664(2) 0.524(3) 0.098(4) Uiso 0.42(2) d P . .
C115 C 0.0761(17) 0.604(2) 0.535(2) 0.098(4) Uiso 0.42(2) d P . .
C116 C 0.0588(15) 0.5376(17) 0.5075(19) 0.098(4) Uiso 0.42(2) d P . .
C163 C 0.0678(17) 0.707(2) 0.5314(16) 0.098(4) Uiso 0.58(2) d P . .
C164 C 0.0929(16) 0.6506(16) 0.527(2) 0.098(4) Uiso 0.58(2) d P . .
C165 C 0.0599(14) 0.6124(16) 0.5227(18) 0.098(4) Uiso 0.58(2) d P . .
C166 C 0.0244(12) 0.6071(13) 0.4808(14) 0.098(4) Uiso 0.58(2) d P . .
C201 C 0.2478(9) 0.0659(10) 0.6573(11) 0.136(8) Uiso 1 d . . .
C202 C 0.2500(19) 0.123(2) 0.656(2) 0.109(6) Uiso 0.42(2) d P . .
C203 C 0.216(2) 0.145(2) 0.579(2) 0.109(6) Uiso 0.42(2) d P . .
C204 C 0.2257(19) 0.200(2) 0.563(2) 0.109(6) Uiso 0.42(2) d P . .
C252 C 0.2287(14) 0.1355(15) 0.6310(18) 0.109(6) Uiso 0.58(2) d P . .
C253 C 0.2470(15) 0.1403(15) 0.5962(17) 0.109(6) Uiso 0.58(2) d P . .
C254 C 0.2396(14) 0.1894(17) 0.5909(18) 0.109(6) Uiso 0.58(2) d P . .
C205 C 0.2460(8) -0.0105(10) 0.7106(10) 0.130(8) Uiso 1 d . . .
C206 C 0.2490(18) -0.030(2) 0.759(3) 0.106(6) Uiso 0.46(2) d P . .
C207 C 0.250(2) -0.080(2) 0.754(3) 0.106(6) Uiso 0.46(2) d P . .
C208 C 0.2405(16) -0.1020(18) 0.794(2) 0.106(6) Uiso 0.46(2) d P . .
C256 C 0.2321(15) -0.0322(19) 0.750(2) 0.106(6) Uiso 0.54(2) d P . .
C257 C 0.2417(17) -0.0980(18) 0.750(2) 0.106(6) Uiso 0.54(2) d P . .
C258 C 0.2709(15) -0.1033(17) 0.7549(17) 0.106(6) Uiso 0.54(2) d P . .
C209 C 0.2019(12) 0.0630(14) 0.706(2) 0.118(5) Uiso 0.613(15) d PD . .
C210 C 0.1624(12) 0.0378(14) 0.6620(17) 0.118(5) Uiso 0.613(15) d PD . .
C211 C 0.1260(10) 0.0696(13) 0.6595(14) 0.118(5) Uiso 0.613(15) d PD . .
C212 C 0.0855(11) 0.0626(14) 0.6024(13) 0.118(5) Uiso 0.613(15) d PD . .
C259 C 0.2098(17) 0.081(2) 0.711(3) 0.118(5) Uiso 0.387(15) d PD . .
C260 C 0.157(2) 0.068(2) 0.645(2) 0.118(5) Uiso 0.387(15) d PD . .
C261 C 0.1645(19) 0.1002(18) 0.603(2) 0.118(5) Uiso 0.387(15) d PD . .
C262 C 0.1441(19) 0.0510(19) 0.570(2) 0.118(5) Uiso 0.387(15) d PD . .
C213 C 0.2795(12) 0.0576(15) 0.7613(15) 0.113(5) Uiso 0.565(16) d PD . .
C214 C 0.3281(12) 0.0362(15) 0.7746(15) 0.113(5) Uiso 0.565(16) d PD . .
C215 C 0.3642(11) 0.0639(13) 0.8265(14) 0.113(5) Uiso 0.565(16) d PD . .
C216 C 0.4019(12) 0.0251(13) 0.8534(16) 0.113(5) Uiso 0.565(16) d PD . .
C263 C 0.2793(16) 0.0843(18) 0.7595(16) 0.113(5) Uiso 0.436(16) d PD . .
C264 C 0.3298(16) 0.074(2) 0.765(2) 0.113(5) Uiso 0.436(16) d PD . .
C265 C 0.3621(14) 0.1102(17) 0.8107(18) 0.113(5) Uiso 0.436(16) d PD . .
C266 C 0.4002(15) 0.0728(18) 0.840(2) 0.113(5) Uiso 0.436(16) d PD . .
C301 C 0.117(2) 0.342(2) 0.563(3) 0.223(13) Uiso 0.640(19) d PD . .
C302 C 0.110(2) 0.288(2) 0.582(3) 0.223(13) Uiso 0.640(19) d PD . .
C303 C 0.101(2) 0.231(2) 0.587(3) 0.223(13) Uiso 0.640(19) d PD . .
C304 C 0.109(2) 0.252(2) 0.643(2) 0.223(13) Uiso 0.640(19) d PD . .
C351 C 0.138(4) 0.316(5) 0.567(5) 0.223(13) Uiso 0.360(19) d PD . .
C352 C 0.157(4) 0.282(4) 0.620(5) 0.223(13) Uiso 0.360(19) d PD . .
C353 C 0.191(4) 0.241(4) 0.650(5) 0.223(13) Uiso 0.360(19) d PD . .
C354 C 0.161(4) 0.197(4) 0.651(5) 0.223(13) Uiso 0.360(19) d PD . .
C305 C 0.096(2) 0.295(3) 0.483(3) 0.145(7) Uiso 0.321(16) d PD . .
C306 C 0.084(3) 0.271(3) 0.427(3) 0.145(7) Uiso 0.321(16) d PD . .
C307 C 0.084(3) 0.226(2) 0.391(3) 0.145(7) Uiso 0.321(16) d PD . .
C308 C 0.088(3) 0.260(3) 0.348(3) 0.145(7) Uiso 0.321(16) d PD . .
C355 C 0.1222(16) 0.3092(13) 0.4877(17) 0.145(7) Uiso 0.679(16) d PD . .
C356 C 0.1279(13) 0.3107(13) 0.4361(15) 0.145(7) Uiso 0.679(16) d PD . .
C357 C 0.1257(15) 0.2608(13) 0.4048(16) 0.145(7) Uiso 0.679(16) d PD . .
C358 C 0.1349(14) 0.2644(15) 0.3559(16) 0.145(7) Uiso 0.679(16) d PD . .
C309 C 0.1086(14) 0.4096(12) 0.4889(16) 0.134(6) Uiso 0.67(2) d PD . .
C310 C 0.0604(13) 0.3963(14) 0.4521(16) 0.134(6) Uiso 0.67(2) d PD . .
C311 C 0.0307(12) 0.4384(12) 0.4125(14) 0.134(6) Uiso 0.67(2) d PD . .
C312 C 0.0258(14) 0.4897(13) 0.4346(18) 0.134(6) Uiso 0.67(2) d PD . .
C359 C 0.110(3) 0.379(2) 0.476(3) 0.134(6) Uiso 0.33(2) d PD . .
C360 C 0.071(3) 0.423(3) 0.468(4) 0.134(6) Uiso 0.33(2) d PD . .
C361 C 0.047(2) 0.474(3) 0.448(3) 0.134(6) Uiso 0.33(2) d PD . .
C362 C -0.004(2) 0.474(3) 0.412(3) 0.134(6) Uiso 0.33(2) d PD . .
C313 C 0.1762(14) 0.354(2) 0.520(3) 0.112(5) Uiso 0.356(16) d PD . .
C314 C 0.224(2) 0.343(2) 0.549(3) 0.112(5) Uiso 0.356(16) d P . .
C315 C 0.299(2) 0.347(2) 0.588(3) 0.112(5) Uiso 0.356(16) d P . .
C316 C 0.319(2) 0.345(2) 0.637(3) 0.112(5) Uiso 0.356(16) d P . .
C363 C 0.1777(9) 0.3752(13) 0.5441(15) 0.112(5) Uiso 0.644(16) d PD . .
C364 C 0.2131(12) 0.3406(13) 0.5853(15) 0.112(5) Uiso 0.644(16) d P . .
C365 C 0.2663(14) 0.3530(13) 0.5661(16) 0.112(5) Uiso 0.644(16) d P . .
C366 C 0.2628(12) 0.3579(13) 0.6058(15) 0.112(5) Uiso 0.644(16) d P . .
C401 C -0.0161(5) 0.0486(6) 0.7817(6) 0.066(4) Uiso 1 d . . .
C402 C -0.0522(6) 0.0827(6) 0.7464(7) 0.086(5) Uiso 1 d D . .
C403 C -0.0573(9) 0.1242(10) 0.7873(11) 0.100(6) Uiso 0.76(2) d PD . .
C404 C -0.1013(8) 0.1591(10) 0.7488(11) 0.100(6) Uiso 0.76(2) d PD . .
C453 C -0.069(3) 0.132(3) 0.769(4) 0.100(6) Uiso 0.24(2) d PD . .
C454 C -0.092(3) 0.178(2) 0.787(4) 0.100(6) Uiso 0.24(2) d PD . .
C405 C 0.0383(5) -0.0158(6) 0.7936(6) 0.072(4) Uiso 1 d . . .
C406 C 0.0593(5) -0.0512(6) 0.7717(7) 0.077(4) Uiso 1 d . . .
C407 C 0.0927(7) -0.0828(8) 0.8140(9) 0.107(6) Uiso 1 d D . .
C408 C 0.0672(19) -0.120(2) 0.825(3) 0.162(15) Uiso 0.46(2) d PD . .
C458 C 0.1169(17) -0.1239(19) 0.806(2) 0.162(15) Uiso 0.54(2) d PD . .
C501 C 0.4595(12) 0.0121(16) 0.2148(15) 0.102(5) Uiso 0.52(2) d PD . .
C502 C 0.4314(13) -0.0194(13) 0.2328(16) 0.102(5) Uiso 0.52(2) d PD . .
C503 C 0.4109(13) -0.0660(13) 0.1945(16) 0.102(5) Uiso 0.52(2) d PD . .
C504 C 0.3909(13) -0.1161(12) 0.1642(15) 0.102(5) Uiso 0.52(2) d PD . .
C551 C 0.4682(13) 0.0085(17) 0.2052(14) 0.102(5) Uiso 0.48(2) d PD . .
C552 C 0.4483(15) -0.0146(17) 0.2394(16) 0.102(5) Uiso 0.48(2) d PD . .
C553 C 0.4279(15) -0.0461(13) 0.1864(15) 0.102(5) Uiso 0.48(2) d PD . .
C554 C 0.4301(14) -0.1022(13) 0.2005(17) 0.102(5) Uiso 0.48(2) d PD . .
C505 C 0.5138(11) 0.0720(11) 0.2160(12) 0.132(5) Uiso 0.751(14) d PD . .
C506 C 0.5440(11) 0.1166(11) 0.2503(13) 0.132(5) Uiso 0.751(14) d PD . .
C507 C 0.5610(10) 0.1480(11) 0.2176(13) 0.132(5) Uiso 0.751(14) d PD . .
C508 C 0.5968(10) 0.1901(11) 0.2494(14) 0.132(5) Uiso 0.751(14) d PD . .
C555 C 0.506(3) 0.0973(16) 0.242(5) 0.132(5) Uiso 0.249(14) d PD . .
C556 C 0.472(3) 0.140(3) 0.217(4) 0.132(5) Uiso 0.249(14) d PD . .
C557 C 0.512(3) 0.161(3) 0.215(4) 0.132(5) Uiso 0.249(14) d PD . .
C558 C 0.543(3) 0.204(3) 0.252(4) 0.132(5) Uiso 0.249(14) d PD . .
N101 N 0.0920(5) 0.7556(6) 0.5343(6) 0.094(5) Uiso 1 d D . .
N201 N 0.2477(8) 0.0599(11) 0.7084(9) 0.071(5) Uiso 0.58(2) d PD . .
N251 N 0.2408(9) 0.0332(14) 0.7130(12) 0.071(5) Uiso 0.42(2) d PD . .
N301 N 0.1328(11) 0.3300(14) 0.4980(15) 0.083(6) Uiso 0.443(19) d PD . .
N351 N 0.1298(8) 0.3602(10) 0.5149(10) 0.083(6) Uiso 0.557(19) d PD . .
N401 N 0 0.0065(17) 0.75 0.048(5) Uiso 0.43(4) d SP . .
N451 N 0 0.0232(12) 0.75 0.048(5) Uiso 0.57(4) d SP . .
N501 N 0.5 0.0440(9) 0.25 0.096(6) Uiso 1 d SD . .

loop_
_atom_site_aniso_label
_atom_site_aniso_U_11
_atom_site_aniso_U_22
_atom_site_aniso_U_33
_atom_site_aniso_U_23
_atom_site_aniso_U_13
_atom_site_aniso_U_12
W1 0.0578(3) 0.0448(3) 0.0282(2) -0.00116(18) 0.0211(2) -0.0068(2)
W2 0.0673(4) 0.0498(3) 0.0355(3) 0.0080(2) 0.0209(2) -0.0025(2)
W3 0.0673(4) 0.0549(3) 0.0405(3) 0.0033(2) 0.0273(3) -0.0142(3)
W4 0.0606(3) 0.0569(3) 0.0434(3) 0.0030(2) 0.0216(3) 0.0052(3)
W5 0.0591(3) 0.0520(3) 0.0378(3) -0.0045(2) 0.0201(2) -0.0147(2)
W6 0.0878(5) 0.0448(3) 0.0608(4) 0.0040(3) 0.0291(3) 0.0041(3)
W7 0.0875(5) 0.0427(3) 0.0543(3) -0.0019(2) 0.0284(3) -0.0159(3)
W8 0.0979(5) 0.0573(3) 0.0441(3) -0.0112(2) 0.0441(3) -0.0093(3)
W9 0.0829(4) 0.0506(3) 0.0452(3) -0.0142(2) 0.0273(3) -0.0087(3)
W10 0.0848(5) 0.0657(4) 0.0569(4) -0.0136(3) 0.0363(3) 0.0040(3)
Zn1 0.0563(8) 0.0427(7) 0.0352(7) -0.0017(5) 0.0242(6) -0.0035(6)
Zn2 0.0532(8) 0.0437(7) 0.0289(6) -0.0038(5) 0.0186(6) -0.0079(6)
Si1 0.060(2) 0.0395(18) 0.0324(16) -0.0017(13) 0.0198(15) -0.0043(15)

loop_
_atom_type_symbol
_atom_type_description
_atom_type_scat_dispersion_real
_atom_type_scat_dispersion_imag
_atom_type_scat_source
C C 0.0033 0.0016 'International Tables Vol C Tables 4.2.6.8 and 6.1.1.4'
N N 0.0061 0.0033 'International Tables Vol C Tables 4.2.6.8 and 6.1.1.4'
O O 0.0106 0.006 'International Tables Vol C Tables 4.2.6.8 and 6.1.1.4'
Si Si 0.0817 0.0704 'International Tables Vol C Tables 4.2.6.8 and 6.1.1.4'
Zn Zn 0.2839 1.4301 'International Tables Vol C Tables 4.2.6.8 and 6.1.1.4'
W W -0.849 6.8722 'International Tables Vol C Tables 4.2.6.8 and 6.1.1.4'

loop_
_geom_angle_atom_site_label_1
_geom_angle_atom_site_label_2
_geom_angle_atom_site_label_3
_geom_angle
_geom_angle_site_symmetry_1
_geom_angle_site_symmetry_3
_geom_angle_publ_flag
O8 W1 O10 100.8(4) . . ?
O8 W1 O2 101.6(4) . . ?
O10 W1 O2 99.7(3) . . ?
O8 W1 O9 101.0(4) . . ?
O10 W1 O9 90.8(3) . . ?
O2 W1 O9 152.7(3) . . ?
O8 W1 O1 97.6(4) . . ?
O10 W1 O1 159.6(3) . . ?
O2 W1 O1 84.9(3) . . ?
O9 W1 O1 77.1(3) . . ?
O8 W1 O7 173.8(3) . . ?
O10 W1 O7 85.2(3) . . ?
O2 W1 O7 75.6(3) . . ?
O9 W1 O7 80.4(3) . . ?
O1 W1 O7 76.7(3) . . ?
O11 W2 O14 100.9(4) . . ?
O11 W2 O16 99.8(4) . . ?
O14 W2 O16 92.0(4) . . ?
O11 W2 O9 101.0(4) . . ?
O14 W2 O9 90.3(3) . . ?
O16 W2 O9 158.3(4) . . ?
O11 W2 O13 100.1(4) . . ?
O14 W2 O13 158.8(4) . . ?
O16 W2 O13 86.5(4) . . ?
O9 W2 O13 83.6(4) . . ?
O11 W2 O25 172.4(4) . . ?
O14 W2 O25 73.9(3) . . ?
O16 W2 O25 75.1(3) . . ?
O9 W2 O25 84.8(3) . . ?
O13 W2 O25 85.3(3) . . ?
O12 W3 O17 99.2(4) . . ?
O12 W3 O15 100.4(4) . . ?
O17 W3 O15 92.2(4) . . ?
O12 W3 O13 101.6(4) . . ?
O17 W3 O13 92.7(4) . . ?
O15 W3 O13 156.4(4) . . ?
O12 W3 O10 100.2(4) . . ?
O17 W3 O10 160.5(4) . . ?
O15 W3 O10 85.2(3) . . ?
O13 W3 O10 82.5(3) . . ?
O12 W3 O26 172.9(4) . . ?
O17 W3 O26 77.9(3) . . ?
O15 W3 O26 73.4(3) . . ?
O13 W3 O26 85.1(3) . . ?
O10 W3 O26 82.9(3) . . ?
O18 W4 O5 102.3(4) . . ?
O18 W4 O28 102.8(5) . . ?
O5 W4 O28 94.5(4) . . ?
O18 W4 O14 101.7(4) . . ?
O5 W4 O14 91.8(4) . . ?
O28 W4 O14 152.7(4) . . ?
O18 W4 O23 97.5(5) . . ?
O5 W4 O23 160.1(4) . . ?
O28 W4 O23 83.5(4) . . ?
O14 W4 O23 81.7(4) . . ?
O18 W4 O25 168.7(4) . . ?
O5 W4 O25 87.4(3) . . ?
O28 W4 O25 81.8(3) . . ?
O14 W4 O25 71.9(3) . . ?
O23 W4 O25 72.7(4) . . ?
O19 W5 O6 101.9(4) . . ?
O19 W5 O15 100.5(4) . . ?
O6 W5 O15 95.2(4) . . ?
O19 W5 O29 103.1(4) . . ?
O6 W5 O29 93.3(4) . . ?
O15 W5 O29 152.7(4) . . ?
O19 W5 O24 97.3(4) . . ?
O6 W5 O24 160.9(4) . . ?
O15 W5 O24 81.7(4) . . ?
O29 W5 O24 81.8(4) . . ?
O19 W5 O26 168.3(4) . . ?
O6 W5 O26 87.9(3) . . ?
O15 W5 O26 71.9(3) . . ?
O29 W5 O26 82.5(3) . . ?
O24 W5 O26 73.1(3) . . ?
O20 W6 O23 100.0(5) . . ?
O20 W6 O22 101.3(5) . . ?
O23 W6 O22 158.6(4) . . ?
O20 W6 O16 101.2(5) . . ?
O23 W6 O16 86.7(4) . . ?
O22 W6 O16 90.9(4) . . ?
O20 W6 O30 102.4(5) . . ?
O23 W6 O30 86.2(4) . . ?
O22 W6 O30 87.6(4) . . ?
O16 W6 O30 156.2(4) . . ?
O20 W6 O25 172.7(4) . . ?
O23 W6 O25 74.9(4) . . ?
O22 W6 O25 84.1(3) . . ?
O16 W6 O25 73.7(3) . . ?
O30 W6 O25 82.6(4) . . ?
O21 W7 O24 102.9(5) . . ?
O21 W7 O31 104.4(5) . . ?
O24 W7 O31 88.2(4) . . ?
O21 W7 O22 100.9(4) . . ?
O24 W7 O22 155.8(4) . . ?
O31 W7 O22 89.8(4) . . ?
O21 W7 O17 98.1(5) . . ?
O24 W7 O17 85.1(4) . . ?
O31 W7 O17 157.5(4) . . ?
O22 W7 O17 87.5(4) . . ?
O21 W7 O26 171.1(4) . . ?
O24 W7 O26 74.2(3) . . ?
O31 W7 O26 84.1(3) . . ?
O22 W7 O26 81.6(3) . . ?
O17 W7 O26 73.4(3) . . ?
O32 W8 O3 105.6(4) . . ?
O32 W8 O36 98.9(4) . . ?
O3 W8 O36 90.5(4) . . ?
O32 W8 O4 104.8(4) . . ?
O3 W8 O4 88.7(4) . . ?
O36 W8 O4 155.6(4) . . ?
O32 W8 O35 97.8(4) . . ?
O3 W8 O35 156.4(4) . . ?
O36 W8 O35 88.3(4) . . ?
O4 W8 O35 82.8(4) . . ?
O32 W8 O27 167.0(4) . . ?
O3 W8 O27 84.9(3) . . ?
O36 W8 O27 72.9(4) . . ?
O4 W8 O27 82.8(3) . . ?
O35 W8 O27 72.3(3) . . ?
O33 W9 O35 100.2(4) . . ?
O33 W9 O29 100.8(4) . . ?
O35 W9 O29 90.5(4) . . ?
O33 W9 O31 101.1(4) . . ?
O35 W9 O31 158.6(4) . . ?
O29 W9 O31 87.0(4) . . ?
O33 W9 O37 101.5(5) . . ?
O35 W9 O37 91.0(4) . . ?
O29 W9 O37 156.9(4) . . ?
O31 W9 O37 83.3(4) . . ?
O33 W9 O27 171.7(4) . . ?
O35 W9 O27 74.2(3) . . ?
O29 W9 O27 85.5(3) . . ?
O31 W9 O27 84.4(3) . . ?
O37 W9 O27 72.8(4) . . ?
O34 W10 O30 101.0(5) . . ?
O34 W10 O37 99.6(5) . . ?
O30 W10 O37 86.1(5) . . ?
O34 W10 O36 98.8(5) . . ?
O30 W10 O36 160.2(5) . . ?
O37 W10 O36 90.8(5) . . ?
O34 W10 O28 101.2(5) . . ?
O30 W10 O28 88.1(4) . . ?
O37 W10 O28 159.2(4) . . ?
O36 W10 O28 88.1(4) . . ?
O34 W10 O27 171.9(4) . . ?
O30 W10 O27 85.5(4) . . ?
O37 W10 O27 75.8(4) . . ?
O36 W10 O27 74.8(4) . . ?
O28 W10 O27 83.9(3) . . ?
O5 Zn1 O2 141.3(4) . 7 ?
O5 Zn1 O3 97.8(4) . . ?
O2 Zn1 O3 95.4(3) 7 . ?
O5 Zn1 O7 101.4(3) . . ?
O2 Zn1 O7 112.5(3) 7 . ?
O3 Zn1 O7 98.3(3) . . ?
O5 Zn1 O1 89.7(3) . . ?
O2 Zn1 O1 77.3(3) 7 . ?
O3 Zn1 O1 172.2(3) . . ?
O7 Zn1 O1 82.2(3) . . ?
O5 Zn1 Zn2 143.8(3) . . ?
O2 Zn1 Zn2 73.5(2) 7 . ?
O3 Zn1 Zn2 85.0(3) . . ?
O7 Zn1 Zn2 42.9(2) . . ?
O1 Zn1 Zn2 90.3(2) . . ?
O6 Zn2 O4 95.9(3) . . ?
O6 Zn2 O1 125.2(3) . 7 ?
O4 Zn2 O1 94.2(3) . 7 ?
O6 Zn2 O7 98.7(3) . . ?
O4 Zn2 O7 95.2(3) . . ?
O1 Zn2 O7 133.7(3) 7 . ?
O6 Zn2 O2 102.7(3) . . ?
O4 Zn2 O2 160.9(3) . . ?
O1 Zn2 O2 78.9(3) 7 . ?
O7 Zn2 O2 77.7(3) . . ?
O6 Zn2 Zn1 139.4(2) . . ?
O4 Zn2 Zn1 83.4(3) . . ?
O1 Zn2 Zn1 95.3(2) 7 . ?
O7 Zn2 Zn1 41.4(2) . . ?
O2 Zn2 Zn1 79.7(2) . . ?
O7 Si1 O25 107.8(4) . . ?
O7 Si1 O26 108.1(4) . . ?
O25 Si1 O26 111.1(5) . . ?
O7 Si1 O27 111.6(4) . . ?
O25 Si1 O27 107.7(5) . . ?
O26 Si1 O27 110.5(4) . . ?
Zn2 O1 W1 119.0(4) 7 . ?
Zn2 O1 Zn1 97.5(3) 7 . ?
W1 O1 Zn1 101.3(3) . . ?
W1 O2 Zn1 143.6(5) . 7 ?
W1 O2 Zn2 110.4(4) . . ?
Zn1 O2 Zn2 104.1(4) 7 . ?
W8 O3 Zn1 137.3(5) . . ?
W8 O4 Zn2 135.6(4) . . ?
W4 O5 Zn1 141.7(5) . . ?
W5 O6 Zn2 144.4(5) . . ?
Si1 O7 Zn1 118.1(4) . . ?
Si1 O7 Zn2 119.3(4) . . ?
Zn1 O7 Zn2 95.7(3) . . ?
Si1 O7 W1 124.8(4) . . ?
Zn1 O7 W1 99.4(3) . . ?
Zn2 O7 W1 93.3(3) . . ?
W2 O9 W1 149.1(5) . . ?
W1 O10 W3 149.6(4) . . ?
W3 O13 W2 156.3(5) . . ?
W2 O14 W4 122.4(4) . . ?
W3 O15 W5 123.1(5) . . ?
W2 O16 W6 120.8(5) . . ?
W3 O17 W7 119.2(5) . . ?
W7 O22 W6 160.1(5) . . ?
W6 O23 W4 120.9(6) . . ?
W7 O24 W5 122.3(5) . . ?
Si1 O25 W2 123.8(4) . . ?
Si1 O25 W4 126.0(4) . . ?
W2 O25 W4 91.7(3) . . ?
Si1 O25 W6 124.1(4) . . ?
W2 O25 W6 90.0(3) . . ?
W4 O25 W6 91.0(3) . . ?
Si1 O26 W3 126.6(4) . . ?
Si1 O26 W5 125.3(4) . . ?
W3 O26 W5 91.4(3) . . ?
Si1 O26 W7 123.5(4) . . ?
W3 O26 W7 89.2(3) . . ?
W5 O26 W7 89.7(3) . . ?
Si1 O27 W10 125.7(4) . . ?
Si1 O27 W8 127.6(4) . . ?
W10 O27 W8 89.5(3) . . ?
Si1 O27 W9 123.8(4) . . ?
W10 O27 W9 89.0(3) . . ?
W8 O27 W9 89.6(3) . . ?
W4 O28 W10 147.0(5) . . ?
W9 O29 W5 147.5(5) . . ?
W10 O30 W6 144.3(6) . . ?
W7 O31 W9 144.0(5) . . ?
W9 O35 W8 123.7(4) . . ?
W10 O36 W8 122.7(6) . . ?
W10 O37 W9 122.1(6) . . ?
C102 C101 N101 116.5(15) . . ?
C103 C102 C153 13(4) . . ?
C103 C102 C101 100(3) . . ?
C153 C102 C101 112.7(19) . . ?
C103 C102 C104 48.3(19) . . ?
C153 C102 C104 39(3) . . ?
C101 C102 C104 144(2) . . ?
C104 C103 C102 83(4) . . ?
C104 C103 C154 31(3) . . ?
C102 C103 C154 106(3) . . ?
C154 C104 C153 86(5) . . ?
C154 C104 C103 93(6) . . ?
C153 C104 C103 10(5) . . ?
C154 C104 C102 126(6) . . ?
C153 C104 C102 49(3) . . ?
C103 C104 C102 48.7(19) . . ?
C104 C153 C154 38(3) . . ?
C104 C153 C102 92(4) . . ?
C154 C153 C102 122(2) . . ?
C104 C154 C153 56(4) . . ?
C104 C154 C103 57(4) . . ?
C153 C154 C103 6(3) . . ?
N101 C105 C106 117(2) . . ?
N101 C105 C155 48.0(15) . . ?
C106 C105 C155 76(2) . . ?
C107 C106 C105 108(2) . . ?
C107 C106 C156 113(3) . . ?
C105 C106 C156 100(2) . . ?
C106 C107 C108 106(2) . . ?
C109 C155 N101 82(3) . . ?
C109 C155 C156 139(6) . . ?
N101 C155 C156 133(5) . . ?
C109 C155 C110 45(4) . . ?
N101 C155 C110 98(4) . . ?
C156 C155 C110 100(5) . . ?
C109 C155 C105 120(4) . . ?
N101 C155 C105 49.2(17) . . ?
C156 C155 C105 84(4) . . ?
C110 C155 C105 102(4) . . ?
C106 C156 C157 96(5) . . ?
C106 C156 C155 89(4) . . ?
C157 C156 C155 172(7) . . ?
C156 C157 C158 151(6) . . ?
C155 C109 C110 100(5) . . ?
C155 C109 C160 125(5) . . ?
C110 C109 C160 26(2) . . ?
C155 C109 N101 61.7(18) . . ?
C110 C109 N101 111(3) . . ?
C160 C109 N101 115(2) . . ?
C160 C110 C109 100(7) . . ?
C160 C110 C111 65(6) . . ?
C109 C110 C111 109(3) . . ?
C160 C110 C155 133(8) . . ?
C109 C110 C155 35(2) . . ?
C111 C110 C155 126(4) . . ?
C161 C111 C160 76(3) . . ?
C161 C111 C112 59(3) . . ?
C160 C111 C112 97(3) . . ?
C161 C111 C110 99(4) . . ?
C160 C111 C110 23(2) . . ?
C112 C111 C110 113(3) . . ?
C162 C112 C161 79(3) . . ?
C162 C112 C111 118(4) . . ?
C161 C112 C111 46(2) . . ?
C110 C160 C109 54(6) . . ?
C110 C160 C111 91(7) . . ?
C109 C160 C111 104(3) . . ?
C110 C160 C161 131(8) . . ?
C109 C160 C161 117(3) . . ?
C111 C160 C161 41(2) . . ?
C111 C161 C112 76(3) . . ?
C111 C161 C162 111(3) . . ?
C112 C161 C162 41(2) . . ?
C111 C161 C160 63(3) . . ?
C112 C161 C160 98(3) . . ?
C162 C161 C160 96(3) . . ?
C112 C162 C161 59(3) . . ?
C114 C113 N101 102(5) . . ?
C114 C113 C164 7(4) . . ?
N101 C113 C164 105(4) . . ?
C163 C114 C113 16(3) . . ?
C163 C114 C165 116(6) . . ?
C113 C114 C165 110(5) . . ?
C163 C114 C115 129(6) . . ?
C113 C114 C115 119(6) . . ?
C165 C114 C115 19(2) . . ?
C165 C115 C164 85(10) . . ?
C165 C115 C114 73(10) . . ?
C164 C115 C114 13(3) . . ?
C165 C115 C166 26(8) . . ?
C164 C115 C166 98(4) . . ?
C114 C115 C166 90(4) . . ?
C165 C115 C116 96(10) . . ?
C164 C115 C116 144(5) . . ?
C114 C115 C116 149(4) . . ?
C166 C115 C116 72(3) . . ?
C115 C116 C165 15.7(19) . . ?
C114 C163 N101 116(5) . . ?
C114 C163 C164 4(4) . . ?
N101 C163 C164 116(4) . . ?
C115 C164 C165 22(3) . . ?
C115 C164 C163 117(4) . . ?
C165 C164 C163 101(3) . . ?
C115 C164 C113 111(4) . . ?
C165 C164 C113 98(4) . . ?
C163 C164 C113 13(2) . . ?
C115 C165 C166 143(10) . . ?
C115 C165 C164 74(10) . . ?
C166 C165 C164 122(4) . . ?
C115 C165 C114 88(10) . . ?
C166 C165 C114 114(4) . . ?
C164 C165 C114 15(3) . . ?
C115 C165 C116 68(9) . . ?
C166 C165 C116 77(3) . . ?
C164 C165 C116 128(3) . . ?
C114 C165 C116 142(4) . . ?
C165 C166 C115 11(3) . . ?
N201 C201 C202 99(3) . . ?
N201 C201 N251 21.9(14) . . ?
C202 C201 N251 120(3) . . ?
N201 C201 C252 108(2) . . ?
C202 C201 C252 22(2) . . ?
N251 C201 C252 125(2) . . ?
C252 C202 C201 113(7) . . ?
C252 C202 C253 56(5) . . ?
C201 C202 C253 108(4) . . ?
C252 C202 C203 28(5) . . ?
C201 C202 C203 107(4) . . ?
C253 C202 C203 29(2) . . ?
C253 C203 C252 74(5) . . ?
C253 C203 C254 66(4) . . ?
C252 C203 C254 93(4) . . ?
C253 C203 C204 85(5) . . ?
C252 C203 C204 118(5) . . ?
C254 C203 C204 27(3) . . ?
C253 C203 C202 59(4) . . ?
C252 C203 C202 17(3) . . ?
C254 C203 C202 91(4) . . ?
C204 C203 C202 118(4) . . ?
C254 C204 C203 59(6) . . ?
C254 C204 C253 40(6) . . ?
C203 C204 C253 32(2) . . ?
C202 C252 C203 136(8) . . ?
C202 C252 C253 96(7) . . ?
C203 C252 C253 41(3) . . ?
C202 C252 C254 116(7) . . ?
C203 C252 C254 45(3) . . ?
C253 C252 C254 42(2) . . ?
C202 C252 C201 45(5) . . ?
C203 C252 C201 117(4) . . ?
C253 C252 C201 99(3) . . ?
C254 C252 C201 140(3) . . ?
C203 C253 C254 73(5) . . ?
C203 C253 C252 65(5) . . ?
C254 C253 C252 92(4) . . ?
C203 C253 C202 92(5) . . ?
C254 C253 C202 107(4) . . ?
C252 C253 C202 28(2) . . ?
C203 C253 C204 63(5) . . ?
C254 C253 C204 21(3) . . ?
C252 C253 C204 103(4) . . ?
C202 C253 C204 124(4) . . ?
C204 C254 C253 119(8) . . ?
C204 C254 C203 94(7) . . ?
C253 C254 C203 41(3) . . ?
C204 C254 C252 132(7) . . ?
C253 C254 C252 46(3) . . ?
C203 C254 C252 42(3) . . ?
N251 C205 C206 105(4) . . ?
N251 C205 C256 103(3) . . ?
C206 C205 C256 20(3) . . ?
N251 C205 N201 13.9(19) . . ?
C206 C205 N201 115(3) . . ?
C256 C205 N201 115(3) . . ?
C256 C206 C207 87(10) . . ?
C256 C206 C205 94(10) . . ?
C207 C206 C205 106(5) . . ?
C256 C206 C257 78(10) . . ?
C207 C206 C257 8(4) . . ?
C205 C206 C257 108(4) . . ?
C257 C207 C258 75(10) . . ?
C257 C207 C206 151(10) . . ?
C258 C207 C206 134(8) . . ?
C257 C207 C256 129(10) . . ?
C258 C207 C256 155(8) . . ?
C206 C207 C256 22(4) . . ?
C257 C207 C208 61(10) . . ?
C258 C207 C208 100(6) . . ?
C206 C207 C208 108(6) . . ?
C256 C207 C208 100(5) . . ?
C257 C208 C207 22(3) . . ?
C257 C208 C258 29(3) . . ?
C207 C208 C258 30(3) . . ?
C206 C256 C207 71(10) . . ?
C206 C256 C205 66(10) . . ?
C207 C256 C205 96(4) . . ?
C206 C256 C257 85(10) . . ?
C207 C256 C257 14(4) . . ?
C205 C256 C257 104(4) . . ?
C207 C257 C258 73(10) . . ?
C207 C257 C208 97(10) . . ?
C258 C257 C208 112(6) . . ?
C207 C257 C256 37(10) . . ?
C258 C257 C256 109(5) . . ?
C208 C257 C256 89(4) . . ?
C207 C257 C206 20(10) . . ?
C258 C257 C206 93(5) . . ?
C208 C257 C206 91(4) . . ?
C256 C257 C206 17(2) . . ?
C207 C258 C257 33(5) . . ?
C207 C258 C208 50(5) . . ?
C257 C258 C208 39(4) . . ?
C259 C209 C210 142(10) . . ?
C259 C209 N251 98(6) . . ?
C210 C209 N251 107(3) . . ?
C259 C209 N201 71(5) . . ?
C210 C209 N201 123(3) . . ?
N251 C209 N201 29.4(15) . . ?
C259 C209 C260 109(10) . . ?
C210 C209 C260 32(2) . . ?
N251 C209 C260 122(4) . . ?
N201 C209 C260 120(4) . . ?
C260 C210 C209 85(6) . . ?
C260 C210 C211 61(4) . . ?
C209 C210 C211 102(3) . . ?
C260 C210 C259 75(6) . . ?
C209 C210 C259 10(3) . . ?
C211 C210 C259 96(3) . . ?
C260 C211 C210 36(3) . . ?
C260 C211 C212 98(4) . . ?
C210 C211 C212 108(3) . . ?
C209 C259 N201 88(6) . . ?
C209 C259 N251 63(5) . . ?
N201 C259 N251 27.9(15) . . ?
C209 C259 C260 55(10) . . ?
N201 C259 C260 110(4) . . ?
N251 C259 C260 101(4) . . ?
C209 C259 C210 28(10) . . ?
N201 C259 C210 102(3) . . ?
N251 C259 C210 83(3) . . ?
C260 C259 C210 26.9(19) . . ?
C210 C260 C211 83(4) . . ?
C210 C260 C261 144(7) . . ?
C211 C260 C261 132(6) . . ?
C210 C260 C209 62(5) . . ?
C211 C260 C209 101(4) . . ?
C261 C260 C209 112(4) . . ?
C210 C260 C259 78(6) . . ?
C211 C260 C259 104(4) . . ?
C261 C260 C259 100(4) . . ?
C209 C260 C259 15(3) . . ?
C210 C260 C262 104(6) . . ?
C211 C260 C262 123(5) . . ?
C261 C260 C262 51(2) . . ?
C209 C260 C262 132(4) . . ?
C259 C260 C262 133(4) . . ?
C262 C261 C260 78(4) . . ?
C261 C262 C260 51(2) . . ?
C263 C213 N201 84(4) . . ?
C263 C213 N251 113(5) . . ?
N201 C213 N251 30.8(15) . . ?
C263 C213 C214 109(7) . . ?
N201 C213 C214 118(3) . . ?
N251 C213 C214 115(3) . . ?
C263 C213 C264 74(7) . . ?
N201 C213 C264 109(3) . . ?
N251 C213 C264 126(3) . . ?
C214 C213 C264 36(2) . . ?
C264 C214 C215 70(3) . . ?
C264 C214 C213 78(4) . . ?
C215 C214 C213 109(3) . . ?
C264 C214 C263 59(4) . . ?
C215 C214 C263 97(2) . . ?
C213 C214 C263 20(2) . . ?
C266 C215 C265 78(3) . . ?
C266 C215 C216 56(3) . . ?
C265 C215 C216 134(4) . . ?
C266 C215 C264 117(5) . . ?
C265 C215 C264 65(2) . . ?
C216 C215 C264 132(3) . . ?
C266 C215 C214 131(5) . . ?
C265 C215 C214 104(3) . . ?
C216 C215 C214 105(3) . . ?
C264 C215 C214 39(2) . . ?
C266 C216 C215 46(2) . . ?
C213 C263 N201 67(4) . . ?
C213 C263 C264 82(7) . . ?
N201 C263 C264 106(3) . . ?
C213 C263 N251 47(3) . . ?
N201 C263 N251 22.1(14) . . ?
C264 C263 N251 108(3) . . ?
C213 C263 C214 51(6) . . ?
N201 C263 C214 95(3) . . ?
C264 C263 C214 32(2) . . ?
N251 C263 C214 86(2) . . ?
C214 C264 C265 120(5) . . ?
C214 C264 C215 70(3) . . ?
C265 C264 C215 49(2) . . ?
C214 C264 C263 89(5) . . ?
C265 C264 C263 107(4) . . ?
C215 C264 C263 110(4) . . ?
C214 C264 C213 66(4) . . ?
C265 C264 C213 121(4) . . ?
C215 C264 C213 104(4) . . ?
C263 C264 C213 24(2) . . ?
C215 C265 C266 47(3) . . ?
C215 C265 C264 66(3) . . ?
C266 C265 C264 98(4) . . ?
C215 C266 C216 77(3) . . ?
C215 C266 C265 55(3) . . ?
C216 C266 C265 133(4) . . ?
C351 C301 C302 62(8) . . ?
C351 C301 N351 81(9) . . ?
C302 C301 N351 132(5) . . ?
C351 C302 C352 66(4) . . ?
C351 C302 C303 136(8) . . ?
C352 C302 C303 92(6) . . ?
C351 C302 C301 37(5) . . ?
C352 C302 C301 92(6) . . ?
C303 C302 C301 167(6) . . ?
C351 C302 C304 143(7) . . ?
C352 C302 C304 79(6) . . ?
C303 C302 C304 50(2) . . ?
C301 C302 C304 143(6) . . ?
C304 C303 C302 79(4) . . ?
C303 C304 C302 51(2) . . ?
C301 C351 C302 81(9) . . ?
C301 C351 C352 118(10) . . ?
C302 C351 C352 59(6) . . ?
C301 C351 N351 67(8) . . ?
C302 C351 N351 136(8) . . ?
C352 C351 N351 165(10) . . ?
C301 C351 N301 92(9) . . ?
C302 C351 N301 131(9) . . ?
C352 C351 N301 149(10) . . ?
N351 C351 N301 30(2) . . ?
C301 C351 C355 98(10) . . ?
C302 C351 C355 114(8) . . ?
C352 C351 C355 139(9) . . ?
N351 C351 C355 46(3) . . ?
N301 C351 C355 18.7(17) . . ?
C302 C352 C353 140(10) . . ?
C302 C352 C351 56(6) . . ?
C353 C352 C351 142(10) . . ?
C352 C353 C354 101(9) . . ?
C355 C305 N301 18(3) . . ?
C355 C305 C306 93(6) . . ?
N301 C305 C306 108(5) . . ?
C305 C306 C307 153(8) . . ?
C305 C306 C356 80(4) . . ?
C307 C306 C356 107(6) . . ?
C305 C306 C357 123(6) . . ?
C307 C306 C357 56(4) . . ?
C356 C306 C357 51(3) . . ?
C305 C306 C355 31(3) . . ?
C307 C306 C355 142(6) . . ?
C356 C306 C355 50(2) . . ?
C357 C306 C355 93(4) . . ?
C306 C307 C308 95(6) . . ?
C306 C307 C357 72(5) . . ?
C308 C307 C357 56(4) . . ?
C357 C308 C358 61(4) . . ?
C357 C308 C307 63(4) . . ?
C358 C308 C307 114(6) . . ?
N301 C355 C305 135(8) . . ?
N301 C355 N351 25(4) . . ?
C305 C355 N351 111(6) . . ?
N301 C355 C356 95(6) . . ?
C305 C355 C356 116(6) . . ?
N351 C355 C356 112(3) . . ?
N301 C355 C306 150(7) . . ?
C305 C355 C306 56(4) . . ?
N351 C355 C306 145(4) . . ?
C356 C355 C306 62(3) . . ?
N301 C355 C359 43(6) . . ?
C305 C355 C359 105(7) . . ?
N351 C355 C359 35(3) . . ?
C356 C355 C359 86(3) . . ?
C306 C355 C359 113(4) . . ?
N301 C355 C351 70(6) . . ?
C305 C355 C351 85(6) . . ?
N351 C355 C351 59(4) . . ?
C356 C355 C351 159(5) . . ?
C306 C355 C351 137(5) . . ?
C359 C355 C351 91(4) . . ?
N301 C355 C313 25(5) . . ?
C305 C355 C313 158(5) . . ?
N351 C355 C313 50(2) . . ?
C356 C355 C313 83(3) . . ?
C306 C355 C313 145(4) . . ?
C359 C355 C313 65(3) . . ?
C351 C355 C313 77(4) . . ?
C355 C356 C357 120(3) . . ?
C355 C356 N301 22.0(17) . . ?
C357 C356 N301 140(3) . . ?
C355 C356 C306 68(3) . . ?
C357 C356 C306 67(3) . . ?
N301 C356 C306 89(3) . . ?
C308 C357 C358 61(4) . . ?
C308 C357 C356 112(4) . . ?
C358 C357 C356 118(3) . . ?
C308 C357 C307 60(3) . . ?
C358 C357 C307 112(4) . . ?
C356 C357 C307 114(4) . . ?
C308 C357 C306 86(4) . . ?
C358 C357 C306 145(4) . . ?
C356 C357 C306 62(3) . . ?
C307 C357 C306 53(2) . . ?
C357 C358 C308 58(3) . . ?
C359 C309 C360 109(8) . . ?
C359 C309 N351 45(5) . . ?
C360 C309 N351 131(5) . . ?
C359 C309 C310 77(6) . . ?
C360 C309 C310 32(4) . . ?
N351 C309 C310 104(3) . . ?
C360 C310 C309 51(7) . . ?
C360 C310 C311 75(7) . . ?
C309 C310 C311 117(3) . . ?
C360 C310 C359 84(7) . . ?
C309 C310 C359 33(3) . . ?
C311 C310 C359 136(4) . . ?
C361 C311 C362 67(3) . . ?
C361 C311 C312 30(3) . . ?
C362 C311 C312 38(3) . . ?
C361 C311 C360 66(3) . . ?
C362 C311 C360 120(5) . . ?
C312 C311 C360 94(4) . . ?
C361 C311 C310 95(4) . . ?
C362 C311 C310 135(4) . . ?
C312 C311 C310 121(3) . . ?
C360 C311 C310 30(3) . . ?
C361 C312 C362 122(8) . . ?
C361 C312 C311 56(6) . . ?
C362 C312 C311 70(5) . . ?
C309 C359 N351 99(8) . . ?
C309 C359 N301 139(8) . . ?
N351 C359 N301 40(2) . . ?
C309 C359 C310 70(5) . . ?
N351 C359 C310 126(7) . . ?
N301 C359 C310 132(6) . . ?
C309 C359 C360 42(5) . . ?
N351 C359 C360 122(7) . . ?
N301 C359 C360 151(7) . . ?
C310 C359 C360 28(3) . . ?
C309 C359 C355 150(8) . . ?
N351 C359 C355 52(3) . . ?
N301 C359 C355 17(2) . . ?
C310 C359 C355 117(5) . . ?
C360 C359 C355 141(6) . . ?
C310 C360 C309 97(8) . . ?
C310 C360 C361 123(9) . . ?
C309 C360 C361 134(7) . . ?
C310 C360 C311 75(7) . . ?
C309 C360 C311 144(8) . . ?
C361 C360 C311 49(4) . . ?
C310 C360 C359 68(7) . . ?
C309 C360 C359 29(4) . . ?
C361 C360 C359 153(8) . . ?
C311 C360 C359 126(6) . . ?
C312 C361 C311 94(7) . . ?
C312 C361 C362 33(5) . . ?
C311 C361 C362 64(4) . . ?
C312 C361 C360 151(10) . . ?
C311 C361 C360 66(5) . . ?
C362 C361 C360 119(7) . . ?
C312 C362 C311 72(4) . . ?
C312 C362 C361 25(4) . . ?
C311 C362 C361 49(4) . . ?
C363 C313 N301 105(5) . . ?
C363 C313 C314 94(5) . . ?
N301 C313 C314 142(6) . . ?
C363 C313 N351 71(4) . . ?
N301 C313 N351 36.7(18) . . ?
C314 C313 N351 155(6) . . ?
C363 C313 C364 64(5) . . ?
N301 C313 C364 116(4) . . ?
C314 C313 C364 45(3) . . ?
N351 C313 C364 109(4) . . ?
C363 C313 C355 115(5) . . ?
N301 C313 C355 11(2) . . ?
C314 C313 C355 132(5) . . ?
N351 C313 C355 47.4(15) . . ?
C364 C313 C355 114(4) . . ?
C364 C314 C365 116(6) . . ?
C364 C314 C313 76(5) . . ?
C365 C314 C313 155(6) . . ?
C364 C314 C366 69(4) . . ?
C365 C314 C366 48(3) . . ?
C313 C314 C366 135(6) . . ?
C364 C314 C363 58(3) . . ?
C365 C314 C363 138(5) . . ?
C313 C314 C363 29(3) . . ?
C366 C314 C363 106(4) . . ?
C365 C315 C316 125(8) . . ?
C365 C315 C366 48(4) . . ?
C316 C315 C366 77(5) . . ?
C315 C316 C366 62(5) . . ?
C315 C316 C365 25(4) . . ?
C366 C316 C365 36.8(19) . . ?
C313 C363 N351 77(4) . . ?
C313 C363 C364 86(6) . . ?
N351 C363 C364 122(3) . . ?
C313 C363 C314 57(4) . . ?
N351 C363 C314 130(3) . . ?
C364 C363 C314 44(2) . . ?
C313 C363 N301 49(3) . . ?
N351 C363 N301 30.2(14) . . ?
C364 C363 N301 103(3) . . ?
C314 C363 N301 100(3) . . ?
C314 C364 C363 79(4) . . ?
C314 C364 C366 64(4) . . ?
C363 C364 C366 116(3) . . ?
C314 C364 C313 59(4) . . ?
C363 C364 C313 30(2) . . ?
C366 C364 C313 117(3) . . ?
C315 C365 C366 92(5) . . ?
C315 C365 C314 155(7) . . ?
C366 C365 C314 76(4) . . ?
C315 C365 C316 30(5) . . ?
C366 C365 C316 62(3) . . ?
C314 C365 C316 132(4) . . ?
C365 C366 C314 57(3) . . ?
C365 C366 C315 39(3) . . ?
C314 C366 C315 94(4) . . ?
C365 C366 C364 103(4) . . ?
C314 C366 C364 46(3) . . ?
C315 C366 C364 136(4) . . ?
C365 C366 C316 81(4) . . ?
C314 C366 C316 132(4) . . ?
C315 C366 C316 41(3) . . ?
C364 C366 C316 151(3) . . ?
N451 C401 C402 110.0(13) . . ?
N451 C401 N401 13.4(15) . . ?
C402 C401 N401 116.8(13) . . ?
C401 C402 C403 106.9(16) . . ?
C401 C402 C453 125(4) . . ?
C403 C402 C453 18(3) . . ?
C453 C403 C402 82(3) . . ?
C453 C403 C404 28(6) . . ?
C402 C403 C404 107.4(19) . . ?
C453 C403 C454 61(4) . . ?
C402 C403 C454 142(3) . . ?
C404 C403 C454 35(3) . . ?
C454 C404 C453 93(5) . . ?
C454 C404 C403 83(3) . . ?
C453 C404 C403 12(4) . . ?
C403 C453 C404 140(10) . . ?
C403 C453 C402 80(3) . . ?
C404 C453 C402 135(7) . . ?
C403 C453 C454 103(7) . . ?
C404 C453 C454 40(3) . . ?
C402 C453 C454 172(8) . . ?
C404 C454 C453 47(4) . . ?
C404 C454 C403 62.5(17) . . ?
C453 C454 C403 16(3) . . ?
N401 C405 C406 110.8(15) . . ?
N401 C405 N451 14.0(18) . . ?
C406 C405 N451 118.2(13) . . ?
C407 C406 C405 112.9(16) . . ?
C408 C407 C406 103(3) . . ?
C408 C407 C458 89(4) . . ?
C406 C407 C458 127(3) . . ?
C407 C408 C458 45.7(19) . . ?
C407 C458 C408 45.3(18) . . ?
C552 C501 N501 115(3) . . ?
C552 C501 C502 17(3) . . ?
N501 C501 C502 129(3) . . ?
C552 C501 C553 56.3(19) . . ?
N501 C501 C553 157(4) . . ?
C502 C501 C553 49(2) . . ?
C552 C502 C553 91(7) . . ?
C552 C502 C501 39(7) . . ?
C553 C502 C501 76(3) . . ?
C552 C502 C503 119(8) . . ?
C553 C502 C503 35(2) . . ?
C501 C502 C503 111(3) . . ?
C552 C502 C551 39(6) . . ?
C553 C502 C551 67(2) . . ?
C501 C502 C551 10(2) . . ?
C503 C502 C551 102(3) . . ?
C553 C503 C554 97(5) . . ?
C553 C503 C504 123(5) . . ?
C554 C503 C504 55(3) . . ?
C553 C503 C502 65(4) . . ?
C554 C503 C502 122(4) . . ?
C504 C503 C502 171(4) . . ?
C553 C503 C552 54(3) . . ?
C554 C503 C552 110(4) . . ?
C504 C503 C552 166(4) . . ?
C502 C503 C552 15(2) . . ?
C554 C504 C503 46(2) . . ?
N501 C551 C552 96(2) . . ?
N501 C551 C553 147(3) . . ?
C552 C551 C553 51.6(13) . . ?
N501 C551 C502 106(2) . . ?
C552 C551 C502 13(2) . . ?
C553 C551 C502 43.6(18) . . ?
C502 C552 C501 124(10) . . ?
C502 C552 C553 68(6) . . ?
C501 C552 C553 84(3) . . ?
C502 C552 C551 129(8) . . ?
C501 C552 C551 14(4) . . ?
C553 C552 C551 76(2) . . ?
C502 C552 C503 47(6) . . ?
C501 C552 C503 112(3) . . ?
C553 C552 C503 28(2) . . ?
C551 C552 C503 104(3) . . ?
C503 C553 C502 81(4) . . ?
C503 C553 C554 47(3) . . ?
C502 C553 C554 106(3) . . ?
C503 C553 C552 98(4) . . ?
C502 C553 C552 21(2) . . ?
C554 C553 C552 110(3) . . ?
C503 C553 C501 136(4) . . ?
C502 C553 C501 54.9(16) . . ?
C554 C553 C501 139(3) . . ?
C552 C553 C501 40(2) . . ?
C503 C553 C551 150(4) . . ?
C502 C553 C551 69(2) . . ?
C554 C553 C551 137(4) . . ?
C552 C553 C551 52.2(13) . . ?
C501 C553 C551 15(2) . . ?
C503 C554 C504 79(3) . . ?
C503 C554 C553 36(3) . . ?
C504 C554 C553 100(3) . . ?
C555 C505 N501 68(2) . . ?
C555 C505 C506 56(4) . . ?
N501 C505 C506 109(2) . . ?
C555 C505 C555 16(5) . 2_655 ?
N501 C505 C555 53(2) . 2_655 ?
C506 C505 C555 71(3) . 2_655 ?
C555 C506 C556 67(6) . 2_655 ?
C555 C506 C507 138(5) . . ?
C556 C506 C507 121(4) 2_655 . ?
C555 C506 C505 45(4) . . ?
C556 C506 C505 112(4) 2_655 . ?
C507 C506 C505 112(2) . . ?
C555 C506 C557 81(5) . . ?
C556 C506 C557 73(5) 2_655 . ?
C507 C506 C557 65(3) . . ?
C505 C506 C557 97(4) . . ?
C555 C506 C555 16(8) . 2_655 ?
C556 C506 C555 52(3) 2_655 2_655 ?
C507 C506 C555 146(4) . 2_655 ?
C505 C506 C555 59(3) . 2_655 ?
C557 C506 C555 83(4) . 2_655 ?
C506 C507 C508 118(3) . . ?
C506 C507 C557 58(3) . . ?
C508 C507 C557 112(4) . . ?
C506 C507 C558 80(3) . . ?
C508 C507 C558 64(3) . . ?
C557 C507 C558 49(2) . . ?
C507 C508 C558 69(3) . . ?
C555 C555 C505 140(8) 2_655 . ?
C555 C555 C506 136(10) 2_655 . ?
C505 C555 C506 79(6) . . ?
C555 C555 N501 75(4) 2_655 . ?
C505 C555 N501 67(2) . . ?
C506 C555 N501 124(6) . . ?
C555 C555 C556 78(10) 2_655 2_655 ?
C505 C555 C556 138(9) . 2_655 ?
C506 C555 C556 59(5) . 2_655 ?
N501 C555 C556 132(8) . 2_655 ?
C555 C555 C556 74(10) 2_655 . ?
C505 C555 C556 121(10) . . ?
C506 C555 C556 106(4) . . ?
N501 C555 C556 130(7) . . ?
C556 C555 C556 77(7) 2_655 . ?
C555 C555 C505 24(6) 2_655 2_655 ?
C505 C555 C505 120(2) . 2_655 ?
C506 C555 C505 136(8) . 2_655 ?
N501 C555 C505 53(2) . 2_655 ?
C556 C555 C505 91(6) 2_655 2_655 ?
C556 C555 C505 96(6) . 2_655 ?
C555 C555 C557 116(5) 2_655 . ?
C505 C555 C557 99(6) . . ?
C506 C555 C557 55(4) . . ?
N501 C555 C557 165(8) . . ?
C556 C555 C557 61(5) 2_655 . ?
C556 C555 C557 52(2) . . ?
C505 C555 C557 140(6) 2_655 . ?
C555 C555 C506 28(10) 2_655 2_655 ?
C505 C555 C506 138(8) . 2_655 ?
C506 C555 C506 139(5) . 2_655 ?
N501 C555 C506 92(4) . 2_655 ?
C556 C555 C506 83(5) 2_655 2_655 ?
C556 C555 C506 47(4) . 2_655 ?
C505 C555 C506 50(3) 2_655 2_655 ?
C557 C555 C506 95(4) . 2_655 ?
C506 C556 C555 53(4) 2_655 2_655 ?
C506 C556 C557 147(8) 2_655 . ?
C555 C556 C557 99(8) 2_655 . ?
C506 C556 C555 81(6) 2_655 . ?
C555 C556 C555 28(8) 2_655 . ?
C557 C556 C555 76(5) . . ?
C506 C556 C557 58(5) 2_655 2_655 ?
C555 C556 C557 70(6) 2_655 2_655 ?
C557 C556 C557 97(8) . 2_655 ?
C555 C556 C557 89(6) . 2_655 ?
C506 C556 C556 86(7) 2_655 2_655 ?
C555 C556 C556 52(5) 2_655 2_655 ?
C557 C556 C556 61(6) . 2_655 ?
C555 C556 C556 51(5) . 2_655 ?
C557 C556 C556 49(4) 2_655 2_655 ?
C556 C557 C558 126(8) . . ?
C556 C557 C506 95(6) . . ?
C558 C557 C506 94(6) . . ?
C556 C557 C507 147(7) . . ?
C558 C557 C507 76(5) . . ?
C506 C557 C507 56(3) . . ?
C556 C557 C556 70(7) . 2_655 ?
C558 C557 C556 76(6) . 2_655 ?
C506 C557 C556 49(4) . 2_655 ?
C507 C557 C556 96(6) . 2_655 ?
C556 C557 C555 52(3) . . ?
C558 C557 C555 123(8) . . ?
C506 C557 C555 43(4) . . ?
C507 C557 C555 96(6) . . ?
C556 C557 C555 48(6) 2_655 . ?
C557 C558 C508 102(6) . . ?
C557 C558 C507 55(5) . . ?
C508 C558 C507 47(3) . . ?
C155 N101 C105 83(3) . . ?
C155 N101 C163 96(4) . . ?
C105 N101 C163 111(2) . . ?
C155 N101 C101 143(3) . . ?
C105 N101 C101 109.4(15) . . ?
C163 N101 C101 110.7(19) . . ?
C155 N101 C113 85(4) . . ?
C105 N101 C113 99(2) . . ?
C163 N101 C113 15(3) . . ?
C101 N101 C113 125(2) . . ?
C155 N101 C109 37(3) . . ?
C105 N101 C109 111.3(16) . . ?
C163 N101 C109 105(2) . . ?
C101 N101 C109 109.4(14) . . ?
C113 N101 C109 103(3) . . ?
N251 N201 C213 86(3) . . ?
N251 N201 C201 114(4) . . ?
C213 N201 C201 134(3) . . ?
N251 N201 C263 113(4) . . ?
C213 N201 C263 29(2) . . ?
C201 N201 C263 124(3) . . ?
N251 N201 C259 89(4) . . ?
C213 N201 C259 104(4) . . ?
C201 N201 C259 117(4) . . ?
C263 N201 C259 93(4) . . ?
N251 N201 C209 71(3) . . ?
C213 N201 C209 110(3) . . ?
C201 N201 C209 116(3) . . ?
C263 N201 C209 107(3) . . ?
C259 N201 C209 20(3) . . ?
N251 N201 C205 21(3) . . ?
C213 N201 C205 87(2) . . ?
C201 N201 C205 99.2(19) . . ?
C263 N201 C205 116(3) . . ?
C259 N201 C205 110(3) . . ?
C209 N201 C205 90(2) . . ?
N201 N251 C205 145(5) . . ?
N201 N251 C209 80(4) . . ?
C205 N251 C209 132(3) . . ?
N201 N251 C213 63(3) . . ?
C205 N251 C213 112(3) . . ?
C209 N251 C213 105(3) . . ?
N201 N251 C259 63(3) . . ?
C205 N251 C259 150(4) . . ?
C209 N251 C259 19(3) . . ?
C213 N251 C259 89(3) . . ?
N201 N251 C201 44(3) . . ?
C205 N251 C201 109(3) . . ?
C209 N251 C201 97(3) . . ?
C213 N251 C201 97(3) . . ?
C259 N251 C201 88(3) . . ?
N201 N251 C263 45(3) . . ?
C205 N251 C263 131(3) . . ?
C209 N251 C263 91(3) . . ?
C213 N251 C263 20(2) . . ?
C259 N251 C263 73(3) . . ?
C201 N251 C263 84(2) . . ?
C355 N301 N351 139(7) . . ?
C355 N301 C313 144(8) . . ?
N351 N301 C313 76(4) . . ?
C355 N301 C305 27(6) . . ?
N351 N301 C305 112(5) . . ?
C313 N301 C305 166(5) . . ?
C355 N301 C359 119(8) . . ?
N351 N301 C359 46(4) . . ?
C313 N301 C359 91(5) . . ?
C305 N301 C359 103(5) . . ?
C355 N301 C356 63(5) . . ?
N351 N301 C356 139(4) . . ?
C313 N301 C356 97(4) . . ?
C305 N301 C356 83(3) . . ?
C359 N301 C356 94(4) . . ?
C355 N301 C363 161(8) . . ?
N351 N301 C363 52(2) . . ?
C313 N301 C363 26(3) . . ?
C305 N301 C363 155(4) . . ?
C359 N301 C363 80(4) . . ?
C356 N301 C363 121(3) . . ?
C355 N301 C351 92(7) . . ?
N351 N301 C351 69(5) . . ?
C313 N301 C351 96(5) . . ?
C305 N301 C351 78(5) . . ?
C359 N301 C351 111(5) . . ?
C356 N301 C351 151(5) . . ?
C363 N301 C351 78(4) . . ?
N301 N351 C359 94(4) . . ?
N301 N351 C309 129(4) . . ?
C359 N351 C309 35(4) . . ?
N301 N351 C355 16(3) . . ?
C359 N351 C355 93(4) . . ?
C309 N351 C355 128(3) . . ?
N301 N351 C363 97(3) . . ?
C359 N351 C363 115(5) . . ?
C309 N351 C363 101(3) . . ?
C355 N351 C363 113(3) . . ?
N301 N351 C313 67(3) . . ?
C359 N351 C313 105(6) . . ?
C309 N351 C313 112(3) . . ?
C355 N351 C313 83(3) . . ?
C363 N351 C313 32(2) . . ?
N301 N351 C301 106(4) . . ?
C359 N351 C301 131(6) . . ?
C309 N351 C301 113(3) . . ?
C355 N351 C301 95(3) . . ?
C363 N351 C301 107(3) . . ?
C313 N351 C301 124(4) . . ?
N301 N351 C351 81(5) . . ?
C359 N351 C351 153(7) . . ?
C309 N351 C351 144(5) . . ?
C355 N351 C351 75(4) . . ?
C363 N351 C351 92(4) . . ?
C313 N351 C351 97(5) . . ?
C301 N351 C351 32(4) . . ?
C405 N401 C405 131(4) . 2_556 ?
C405 N401 C401 108.1(11) . 2_556 ?
C405 N401 C401 103.9(10) 2_556 2_556 ?
C405 N401 C401 103.9(10) . . ?
C405 N401 C401 108.1(11) 2_556 . ?
C401 N401 C401 97(2) 2_556 . ?
C401 N451 C401 124(3) 2_556 . ?
C401 N451 C405 105.0(9) 2_556 2_556 ?
C401 N451 C405 109.3(9) . 2_556 ?
C401 N451 C405 109.3(9) 2_556 . ?
C401 N451 C405 105.0(9) . . ?
C405 N451 C405 103(2) 2_556 . ?
C505 N501 C505 119(3) 2_655 . ?
C505 N501 C555 45(4) 2_655 2_655 ?
C505 N501 C555 74(5) . 2_655 ?
C505 N501 C555 74(5) 2_655 . ?
C505 N501 C555 45(4) . . ?
C555 N501 C555 29(8) 2_655 . ?
C505 N501 C501 102(2) 2_655 . ?
C505 N501 C501 110.9(19) . . ?
C555 N501 C501 118(5) 2_655 . ?
C555 N501 C501 127(5) . . ?
C505 N501 C501 110.9(19) 2_655 2_655 ?
C505 N501 C501 102(2) . 2_655 ?
C555 N501 C501 127(5) 2_655 2_655 ?
C555 N501 C501 118(5) . 2_655 ?
C501 N501 C501 113(4) . 2_655 ?
C505 N501 C551 120(2) 2_655 . ?
C505 N501 C551 96.9(18) . . ?
C555 N501 C551 128(5) 2_655 . ?
C555 N501 C551 125(5) . . ?
C501 N501 C551 19(2) . . ?
C501 N501 C551 105(2) 2_655 . ?
C505 N501 C551 96.9(18) 2_655 2_655 ?
C505 N501 C551 120(2) . 2_655 ?
C555 N501 C551 125(5) 2_655 2_655 ?
C555 N501 C551 128(5) . 2_655 ?
C501 N501 C551 105(2) . 2_655 ?
C501 N501 C551 19(2) 2_655 2_655 ?
C551 N501 C551 104(4) . 2_655 ?

loop_
_geom_bond_atom_site_label_1
_geom_bond_atom_site_label_2
_geom_bond_distance
_geom_bond_site_symmetry_2
_geom_bond_publ_flag
W1 O8 1.704(8) . ?
W1 O10 1.825(8) . ?
W1 O2 1.871(8) . ?
W1 O9 1.924(8) . ?
W1 O1 2.146(8) . ?
W1 O7 2.401(8) . ?
W2 O11 1.712(10) . ?
W2 O14 1.892(9) . ?
W2 O16 1.901(10) . ?
W2 O9 1.911(8) . ?
W2 O13 1.923(8) . ?
W2 O25 2.341(8) . ?
W3 O12 1.682(10) . ?
W3 O17 1.870(9) . ?
W3 O15 1.896(8) . ?
W3 O13 1.900(8) . ?
W3 O10 1.999(7) . ?
W3 O26 2.331(8) . ?
W4 O18 1.687(11) . ?
W4 O5 1.797(8) . ?
W4 O28 1.903(9) . ?
W4 O14 1.966(9) . ?
W4 O23 2.016(11) . ?
W4 O25 2.374(8) . ?
W5 O19 1.709(9) . ?
W5 O6 1.813(8) . ?
W5 O15 1.930(9) . ?
W5 O29 1.935(9) . ?
W5 O24 1.999(9) . ?
W5 O26 2.368(8) . ?
W6 O20 1.693(11) . ?
W6 O23 1.877(11) . ?
W6 O22 1.918(9) . ?
W6 O16 1.937(10) . ?
W6 O30 1.961(11) . ?
W6 O25 2.377(8) . ?
W7 O21 1.722(11) . ?
W7 O24 1.856(9) . ?
W7 O31 1.886(10) . ?
W7 O22 1.895(9) . ?
W7 O17 2.001(9) . ?
W7 O26 2.421(8) . ?
W8 O32 1.679(10) . ?
W8 O3 1.845(8) . ?
W8 O36 1.948(10) . ?
W8 O4 1.976(9) . ?
W8 O35 2.004(8) . ?
W8 O27 2.421(8) . ?
W9 O33 1.696(10) . ?
W9 O35 1.873(8) . ?
W9 O29 1.931(9) . ?
W9 O31 1.933(10) . ?
W9 O37 1.972(11) . ?
W9 O27 2.428(8) . ?
W10 O34 1.732(11) . ?
W10 O30 1.871(10) . ?
W10 O37 1.873(11) . ?
W10 O36 1.898(10) . ?
W10 O28 1.937(9) . ?
W10 O27 2.373(8) . ?
Zn1 O5 1.920(8) . ?
Zn1 O2 1.960(8) 7 ?
Zn1 O3 1.971(8) . ?
Zn1 O7 2.045(8) . ?
Zn1 O1 2.249(8) . ?
Zn1 Zn2 3.077(2) . ?
Zn2 O6 1.911(8) . ?
Zn2 O4 2.001(9) . ?
Zn2 O1 2.030(8) 7 ?
Zn2 O7 2.105(7) . ?
Zn2 O2 2.122(8) . ?
Si1 O7 1.613(8) . ?
Si1 O25 1.621(9) . ?
Si1 O26 1.623(9) . ?
Si1 O27 1.629(9) . ?
O1 Zn2 2.030(8) 7 ?
O2 Zn1 1.960(8) 7 ?
C101 C102 1.50(2) . ?
C101 N101 1.56(2) . ?
C102 C103 1.47(2) . ?
C102 C153 1.48(2) . ?
C102 C104 1.94(7) . ?
C103 C104 1.46(2) . ?
C103 C154 1.75(7) . ?
C104 C154 0.89(7) . ?
C104 C153 1.22(7) . ?
C153 C154 1.46(2) . ?
C105 N101 1.514(17) . ?
C105 C106 1.57(2) . ?
C105 C155 1.98(6) . ?
C106 C107 1.56(2) . ?
C106 C156 1.57(8) . ?
C107 C108 1.67(3) . ?
C155 C109 1.00(6) . ?
C155 N101 1.486(19) . ?
C155 C156 1.57(3) . ?
C155 C110 1.74(9) . ?
C156 C157 1.57(3) . ?
C157 C158 1.67(4) . ?
C109 C110 1.26(5) . ?
C109 C160 1.53(5) . ?
C109 N101 1.67(3) . ?
C110 C160 0.68(5) . ?
C110 C111 1.72(6) . ?
C111 C161 1.16(5) . ?
C111 C160 1.57(6) . ?
C111 C112 1.570(19) . ?
C112 C162 1.05(5) . ?
C112 C161 1.38(5) . ?
C160 C161 1.71(6) . ?
C161 C162 1.577(19) . ?
C113 C114 1.48(9) . ?
C113 N101 1.64(7) . ?
C113 C164 1.86(8) . ?
C114 C163 1.34(7) . ?
C114 C165 1.61(8) . ?
C114 C115 1.68(9) . ?
C115 C165 0.55(6) . ?
C115 C164 1.44(7) . ?
C115 C166 1.70(6) . ?
C115 C116 1.88(7) . ?
C116 C165 2.01(6) . ?
C163 N101 1.52(5) . ?
C163 C164 1.75(7) . ?
C164 C165 1.49(7) . ?
C165 C166 1.22(5) . ?
C201 N201 1.43(3) . ?
C201 C202 1.52(6) . ?
C201 N251 1.89(5) . ?
C201 C252 1.97(5) . ?
C202 C252 0.80(6) . ?
C202 C253 1.69(7) . ?
C202 C203 1.97(8) . ?
C203 C253 0.95(6) . ?
C203 C252 1.32(6) . ?
C203 C254 1.38(7) . ?
C203 C204 1.61(7) . ?
C204 C254 0.74(6) . ?
C204 C253 1.80(7) . ?
C252 C253 1.40(5) . ?
C252 C254 1.96(6) . ?
C253 C254 1.31(5) . ?
C205 N251 1.17(4) . ?
C205 C206 1.39(7) . ?
C205 C256 1.51(6) . ?
C205 N201 1.86(4) . ?
C206 C256 0.52(7) . ?
C206 C207 1.31(8) . ?
C206 C257 1.80(8) . ?
C207 C257 0.54(8) . ?
C207 C258 0.95(7) . ?
C207 C256 1.38(8) . ?
C207 C208 1.43(8) . ?
C208 C257 1.26(6) . ?
C208 C258 1.85(7) . ?
C256 C257 1.77(7) . ?
C257 C258 0.96(6) . ?
C209 C259 0.54(8) . ?
C209 C210 1.48(5) . ?
C209 N251 1.487(19) . ?
C209 N201 1.55(4) . ?
C209 C260 1.66(7) . ?
C210 C260 0.89(6) . ?
C210 C211 1.491(19) . ?
C210 C259 1.93(8) . ?
C211 C260 1.31(6) . ?
C211 C212 1.538(19) . ?
C259 N201 1.472(19) . ?
C259 N251 1.65(5) . ?
C259 C260 1.91(10) . ?
C260 C261 1.57(2) . ?
C260 C262 1.96(8) . ?
C261 C262 1.55(2) . ?
C213 C263 0.71(6) . ?
C213 N201 1.34(4) . ?
C213 N251 1.507(19) . ?
C213 C214 1.64(6) . ?
C213 C264 1.75(7) . ?
C214 C264 1.05(5) . ?
C214 C215 1.558(19) . ?
C214 C263 1.99(7) . ?
C215 C266 1.14(5) . ?
C215 C265 1.29(6) . ?
C215 C216 1.538(19) . ?
C215 C264 1.56(6) . ?
C216 C266 1.31(5) . ?
C263 N201 1.457(19) . ?
C263 C264 1.70(8) . ?
C263 N251 1.90(4) . ?
C264 C265 1.54(2) . ?
C265 C266 1.528(19) . ?
C301 C351 0.95(13) . ?
C301 C302 1.57(2) . ?
C301 N351 1.67(7) . ?
C302 C351 1.41(13) . ?
C302 C352 1.45(12) . ?
C302 C303 1.57(2) . ?
C302 C304 1.97(8) . ?
C303 C304 1.54(2) . ?
C351 C352 1.55(2) . ?
C351 N351 1.79(11) . ?
C351 N301 1.89(11) . ?
C351 C355 2.01(12) . ?
C352 C353 1.53(2) . ?
C353 C354 1.55(2) . ?
C305 C355 0.95(6) . ?
C305 N301 1.48(2) . ?
C305 C306 1.54(2) . ?
C306 C307 1.54(2) . ?
C306 C356 1.76(9) . ?
C306 C357 1.84(9) . ?
C306 C355 1.85(8) . ?
C307 C308 1.55(2) . ?
C307 C357 1.60(9) . ?
C308 C357 1.49(9) . ?
C308 C358 1.55(9) . ?
C355 N301 0.65(4) . ?
C355 N351 1.503(19) . ?
C355 C356 1.541(19) . ?
C355 C359 1.90(6) . ?
C355 C313 2.03(6) . ?
C356 C357 1.560(19) . ?
C356 N301 1.72(5) . ?
C357 C358 1.541(19) . ?
C309 C359 0.88(7) . ?
C309 C360 1.20(8) . ?
C309 N351 1.500(19) . ?
C309 C310 1.52(6) . ?
C310 C360 0.80(8) . ?
C310 C311 1.549(19) . ?
C310 C359 1.58(8) . ?
C311 C361 1.28(8) . ?
C311 C362 1.51(8) . ?
C311 C312 1.531(19) . ?
C311 C360 1.55(9) . ?
C312 C361 0.77(7) . ?
C312 C362 0.99(7) . ?
C359 N351 1.08(6) . ?
C359 N301 1.49(2) . ?
C359 C360 1.70(10) . ?
C360 C361 1.54(2) . ?
C361 C362 1.54(2) . ?
C313 C363 0.85(6) . ?
C313 N301 1.471(19) . ?
C313 C314 1.48(8) . ?
C313 N351 1.55(6) . ?
C313 C364 1.68(7) . ?
C314 C364 1.23(7) . ?
C314 C365 1.33(7) . ?
C314 C366 1.54(7) . ?
C314 C363 1.76(7) . ?
C315 C365 1.00(7) . ?
C315 C316 1.18(8) . ?
C315 C366 1.57(7) . ?
C316 C366 1.74(7) . ?
C316 C365 1.93(7) . ?
C363 N351 1.506(18) . ?
C363 C364 1.51(4) . ?
C363 N301 1.89(5) . ?
C364 C366 1.60(5) . ?
C365 C366 1.17(4) . ?
C401 N451 1.42(2) . ?
C401 C402 1.47(2) . ?
C401 N401 1.67(3) . ?
C402 C403 1.65(2) . ?
C402 C453 1.66(2) . ?
C403 C453 0.52(10) . ?
C403 C404 1.65(2) . ?
C403 C454 1.85(5) . ?
C404 C454 1.06(7) . ?
C404 C453 1.22(7) . ?
C453 C454 1.66(2) . ?
C405 N401 1.42(2) . ?
C405 C406 1.49(2) . ?
C405 N451 1.65(2) . ?
C406 C407 1.45(3) . ?
C407 C408 1.45(4) . ?
C407 C458 1.46(4) . ?
C408 C458 2.03(9) . ?
C501 C552 1.17(6) . ?
C501 N501 1.52(3) . ?
C501 C502 1.541(19) . ?
C501 C553 1.83(5) . ?
C502 C552 0.54(6) . ?
C502 C553 1.42(6) . ?
C502 C503 1.554(19) . ?
C502 C551 1.93(5) . ?
C503 C553 0.90(5) . ?
C503 C554 1.13(5) . ?
C503 C504 1.539(19) . ?
C503 C552 1.87(5) . ?
C504 C554 1.29(5) . ?
C551 N501 1.52(3) . ?
C551 C552 1.544(19) . ?
C551 C553 1.90(5) . ?
C552 C553 1.531(19) . ?
C553 C554 1.524(19) . ?
C505 C555 1.11(10) . ?
C505 N501 1.45(3) . ?
C505 C506 1.556(18) . ?
C505 C555 1.75(10) 2_655 ?
C506 C555 1.32(8) . ?
C506 C556 1.41(9) 2_655 ?
C506 C507 1.543(18) . ?
C506 C557 1.58(10) . ?
C506 C555 1.92(11) 2_655 ?
C507 C508 1.580(18) . ?
C507 C557 1.69(9) . ?
C507 C558 2.00(10) . ?
C508 C558 1.92(11) . ?
C555 C555 0.7(2) 2_655 ?
C555 N501 1.45(3) . ?
C555 C556 1.51(14) 2_655 ?
C555 C556 1.54(2) . ?
C555 C505 1.75(10) 2_655 ?
C555 C557 1.90(10) . ?
C555 C506 1.92(11) 2_655 ?
C556 C506 1.41(9) 2_655 ?
C556 C555 1.51(14) 2_655 ?
C556 C557 1.54(2) . ?
C556 C557 1.78(14) 2_655 ?
C556 C556 1.91(18) 2_655 ?
C557 C558 1.55(2) . ?
C557 C556 1.78(14) 2_655 ?
N201 N251 0.77(3) . ?
N301 N351 0.96(4) . ?
N401 C405 1.42(2) 2_556 ?
N401 C401 1.67(3) 2_556 ?
N451 C401 1.42(2) 2_556 ?
N451 C405 1.65(2) 2_556 ?
N501 C505 1.45(3) 2_655 ?
N501 C555 1.45(3) 2_655 ?
N501 C501 1.52(3) 2_655 ?
N501 C551 1.52(3) 2_655 ?

loop_
_platon_squeeze_void_nr
_platon_squeeze_void_average_x
_platon_squeeze_void_average_y
_platon_squeeze_void_average_z
_platon_squeeze_void_volume
_platon_squeeze_void_count_electrons
_platon_squeeze_void_content
1 0.000 0.793 -0.250 1136 760 ' '
2 0.500 0.707 0.250 1136 759 ' '
3 0.500 0.293 -0.250 1136 760 ' '
4 1.000 0.207 0.250 1136 759 ' '
